data_1513928
loop_
_publ_author_name
'Castillo-Contreras, Emmanuel B'
'Dake, Gregory R.'

_publ_section_title
;
 DMAP Promoted Tandem Addition Reactions Forming Substituted
 Tetrahydroxanthones.
;
_journal_issue 6
_journal_name_full 'Organic letters'
_journal_page_first 1642
_journal_page_last 1645
_journal_paper_doi 10.1021/ol5002945
_journal_volume 16
_journal_year 2014
_chemical_formula_moiety 'C30 H22 N2 O10'
_chemical_formula_sum 'C30 H22 N2 O10'
_chemical_formula_weight 570.49
_chemical_name_systematic
;
 ?
;
_space_group_crystal_system monoclinic
_space_group_IT_number 14
_space_group_name_Hall '-P 2ybc'
_space_group_name_H-M_alt 'P 1 21/c 1'
_symmetry_space_group_name_Hall '-P 2ybc'
_symmetry_space_group_name_H-M 'P 1 21/c 1'
_atom_sites_solution_hydrogens geom
_audit_creation_method SHELXL-2012
_cell_angle_alpha 90.000
_cell_angle_beta 92.298(5)
_cell_angle_gamma 90.000
_cell_formula_units_Z 4
_cell_length_a 8.395(5)
_cell_length_b 14.767(5)
_cell_length_c 20.845(5)
_cell_measurement_reflns_used 4676
_cell_measurement_temperature 100(2)
_cell_measurement_theta_max 30.1
_cell_measurement_theta_min 1.7
_cell_volume 2582.1(19)
_computing_structure_refinement 'SHELXL-2012 (Sheldrick, 2012)'
_diffrn_ambient_temperature 100(2)
_diffrn_measured_fraction_theta_full 0.999
_diffrn_measured_fraction_theta_max 0.999
_diffrn_measurement_device_type 'Bruker x8 APEX II'
_diffrn_measurement_method 'area detector'
_diffrn_radiation_type MoK\a
_diffrn_radiation_wavelength 0.71073
_diffrn_reflns_av_R_equivalents 0.0400
_diffrn_reflns_av_unetI/netI 0.0355
_diffrn_reflns_Laue_measured_fraction_full 0.999
_diffrn_reflns_Laue_measured_fraction_max 0.999
_diffrn_reflns_limit_h_max 10
_diffrn_reflns_limit_h_min -10
_diffrn_reflns_limit_k_max 19
_diffrn_reflns_limit_k_min -17
_diffrn_reflns_limit_l_max 27
_diffrn_reflns_limit_l_min -27
_diffrn_reflns_number 24693
_diffrn_reflns_point_group_measured_fraction_full 0.999
_diffrn_reflns_point_group_measured_fraction_max 0.999
_diffrn_reflns_theta_full 25.242
_diffrn_reflns_theta_max 27.498
_diffrn_reflns_theta_min 1.690
_diffrn_source 'fine-focus sealed tube'
_exptl_absorpt_coefficient_mu 0.112
_exptl_absorpt_correction_T_max .989
_exptl_absorpt_correction_T_min .907
_exptl_absorpt_correction_type multi-scan
_exptl_absorpt_process_details 'Bruker - SADABS'
_exptl_crystal_colour yellow
_exptl_crystal_density_diffrn 1.468
_exptl_crystal_density_meas ?
_exptl_crystal_density_method 'not measured'
_exptl_crystal_description rod
_exptl_crystal_F_000 1184
_exptl_crystal_size_max .26
_exptl_crystal_size_mid .10
_exptl_crystal_size_min .10
_exptl_transmission_factor_max .989
_exptl_transmission_factor_min .907
_refine_diff_density_max 0.518
_refine_diff_density_min -0.248
_refine_diff_density_rms 0.054
_refine_ls_extinction_method none
_refine_ls_goodness_of_fit_ref 1.015
_refine_ls_hydrogen_treatment constr
_refine_ls_matrix_type full
_refine_ls_number_parameters 379
_refine_ls_number_reflns 5920
_refine_ls_number_restraints 0
_refine_ls_restrained_S_all 1.015
_refine_ls_R_factor_all 0.0607
_refine_ls_R_factor_gt 0.0441
_refine_ls_shift/su_max 0.014
_refine_ls_shift/su_mean 0.002
_refine_ls_structure_factor_coef Fsqd
_refine_ls_weighting_details
;
 w=1/[\s^2^(Fo^2^)+(0.0616P)^2^+1.6617P]
 where P=(Fo^2^+2Fc^2^)/3
;
_refine_ls_weighting_scheme calc
_refine_ls_wR_factor_gt 0.1130
_refine_ls_wR_factor_ref 0.1255
_reflns_Friedel_coverage 0.000
_reflns_number_gt 4676
_reflns_number_total 5920
_reflns_threshold_expression 'I > 2\s(I)'
_cod_data_source_file ol5002945_si_001.cif
_cod_data_source_block shelx
_cod_depositor_comments
;
The following automatic conversions were performed:

'_exptl_crystal_density_meas' value 'not measured' was changed to '?'
- the value is perceived as not measured.

Automatic conversion script
Id: cif_fix_values 3008 2015-01-20 13:52:24Z robertas 
;
_cod_database_code 1513928
_shelx_space_group_comment
;
The symmetry employed for this shelxl refinement is uniquely defined
by the following loop, which should always be used as a source of
symmetry information in preference to the above space-group names.
They are only intended as comments.
;
_shelx_estimated_absorpt_t_min .907
_shelx_estimated_absorpt_t_max .989
_shelxl_version_number 2012-9

loop_
_space_group_symop_operation_xyz
'x, y, z'
'-x, y+1/2, -z+1/2'
'-x, -y, -z'
'x, -y-1/2, z-1/2'

loop_
_atom_site_label
_atom_site_type_symbol
_atom_site_fract_x
_atom_site_fract_y
_atom_site_fract_z
_atom_site_U_iso_or_equiv
_atom_site_adp_type
_atom_site_occupancy
_atom_site_site_symmetry_order
_atom_site_calc_flag
_atom_site_refinement_flags_posn
_atom_site_refinement_flags_adp
O3 O -0.19015(14) 0.33070(8) 0.09826(6) 0.0210(3) Uani 1 1 d . .
O5 O 0.10334(14) 0.26998(8) 0.18051(5) 0.0181(3) Uani 1 1 d . .
O6 O -0.04161(15) 0.17762(8) 0.24204(6) 0.0221(3) Uani 1 1 d . .
O4 O 0.30626(14) 0.15714(8) -0.01747(5) 0.0199(3) Uani 1 1 d . .
O2 O 0.17312(13) 0.33271(8) -0.02618(5) 0.0165(2) Uani 1 1 d . .
O10 O -0.17045(16) 0.29801(9) 0.45497(6) 0.0285(3) Uani 1 1 d . .
O1 O 0.17024(14) 0.42141(9) -0.13263(5) 0.0208(3) Uani 1 1 d . .
O8 O 0.34045(16) 0.54128(9) 0.26369(6) 0.0299(3) Uani 1 1 d . .
O7 O 0.29543(16) 0.58678(10) 0.36026(7) 0.0311(3) Uani 1 1 d . .
O9 O -0.12187(19) 0.43886(11) 0.47622(7) 0.0396(4) Uani 1 1 d . .
C13 C 0.0695(2) 0.21182(11) 0.12449(7) 0.0161(3) Uani 1 1 d . .
H13 H -0.0335 0.1817 0.1288 0.019 Uiso 1 1 calc R U
C1 C -0.09109(19) 0.38398(11) -0.00040(7) 0.0155(3) Uani 1 1 d . .
C2 C -0.22668(19) 0.43440(11) -0.01890(8) 0.0172(3) Uani 1 1 d . .
H2 H -0.3133 0.4369 0.0075 0.021 Uiso 1 1 calc R U
C7 C 0.03550(19) 0.42863(11) -0.09895(7) 0.0165(3) Uani 1 1 d . .
N2 N 0.27620(17) 0.53399(11) 0.31513(7) 0.0234(3) Uani 1 1 d . .
C16 C 0.32922(19) 0.22510(11) 0.03132(7) 0.0163(3) Uani 1 1 d . .
H16 H 0.4204 0.2634 0.0215 0.020 Uiso 1 1 calc R U
N1 N -0.10759(18) 0.37050(11) 0.44359(7) 0.0225(3) Uani 1 1 d . .
C25 C 0.06013(19) 0.31661(11) 0.28543(7) 0.0170(3) Uani 1 1 d . .
C4 C -0.3720(2) 0.53391(12) -0.09650(7) 0.0194(3) Uani 1 1 d . .
C8 C 0.03728(18) 0.38115(11) -0.04030(7) 0.0152(3) Uani 1 1 d . .
C10 C 0.17832(19) 0.28006(11) 0.02698(7) 0.0146(3) Uani 1 1 d . .
C18 C 0.4890(2) 0.15830(13) -0.10614(8) 0.0224(4) Uani 1 1 d . .
C15 C 0.3543(2) 0.18418(12) 0.09784(8) 0.0200(3) Uani 1 1 d . .
H15A H 0.3884 0.2310 0.1280 0.024 Uiso 1 1 calc R U
H15B H 0.4374 0.1386 0.0971 0.024 Uiso 1 1 calc R U
C5 C -0.4801(2) 0.57659(13) -0.11097(8) 0.0234(4) Uani 1 1 d . .
H5 H -0.5686 0.6115 -0.1228 0.028 Uiso 1 1 calc R U
C11 C 0.05981(19) 0.27537(11) 0.06841(7) 0.0152(3) Uani 1 1 d . .
C12 C -0.08361(19) 0.33066(11) 0.05929(8) 0.0164(3) Uani 1 1 d . .
C26 C -0.0260(2) 0.30837(12) 0.34101(8) 0.0185(3) Uani 1 1 d . .
H26 H -0.0910 0.2584 0.3475 0.022 Uiso 1 1 calc R U
C9 C 0.1785(2) 0.47630(12) -0.18882(8) 0.0210(4) Uani 1 1 d . .
H9A H 0.2782 0.4659 -0.2086 0.031 Uiso 1 1 calc R U
H9B H 0.1706 0.5390 -0.1772 0.031 Uiso 1 1 calc R U
H9C H 0.0923 0.4609 -0.2185 0.031 Uiso 1 1 calc R U
C3 C -0.23071(19) 0.48059(11) -0.07683(8) 0.0170(3) Uani 1 1 d . .
C27 C -0.0119(2) 0.37677(12) 0.38622(8) 0.0197(3) Uani 1 1 d . .
C17 C 0.4498(2) 0.12055(13) -0.04139(8) 0.0255(4) Uani 1 1 d . .
H17A H 0.4394 0.0553 -0.0447 0.031 Uiso 1 1 calc R U
H17B H 0.5374 0.1334 -0.0110 0.031 Uiso 1 1 calc R U
C30 C 0.16019(19) 0.39035(12) 0.27689(8) 0.0174(3) Uani 1 1 d . .
H30 H 0.2194 0.3952 0.2403 0.021 Uiso 1 1 calc R U
C6 C -0.09924(19) 0.47723(12) -0.11675(7) 0.0174(3) Uani 1 1 d . .
H6 H -0.1035 0.5082 -0.1556 0.021 Uiso 1 1 calc R U
C23 C 0.5633(2) 0.10327(13) -0.15001(9) 0.0251(4) Uani 1 1 d . .
H23 H 0.5856 0.0432 -0.1396 0.030 Uiso 1 1 calc R U
C28 C 0.0850(2) 0.45152(12) 0.37943(8) 0.0208(4) Uani 1 1 d . .
H28 H 0.0927 0.4965 0.4106 0.025 Uiso 1 1 calc R U
C29 C 0.16963(19) 0.45630(12) 0.32409(8) 0.0197(3) Uani 1 1 d . .
C24 C 0.03456(19) 0.24583(11) 0.23481(7) 0.0165(3) Uani 1 1 d . .
C19 C 0.4565(2) 0.24752(14) -0.12339(9) 0.0318(5) Uani 1 1 d . .
H19 H 0.4043 0.2852 -0.0953 0.038 Uiso 1 1 calc R U
C22 C 0.6048(2) 0.13716(15) -0.20942(9) 0.0316(5) Uani 1 1 d . .
H22 H 0.6532 0.0993 -0.2385 0.038 Uiso 1 1 calc R U
C21 C 0.5749(2) 0.22597(16) -0.22535(9) 0.0308(4) Uani 1 1 d . .
H21 H 0.6039 0.2488 -0.2648 0.037 Uiso 1 1 calc R U
C20 C 0.5012(3) 0.28080(16) -0.18206(10) 0.0354(5) Uani 1 1 d . .
H20 H 0.4811 0.3411 -0.1924 0.042 Uiso 1 1 calc R U
C14 C 0.1999(2) 0.14125(12) 0.11955(8) 0.0198(3) Uani 1 1 d . .
H14A H 0.1655 0.0949 0.0891 0.024 Uiso 1 1 calc R U
H14B H 0.2190 0.1126 0.1610 0.024 Uiso 1 1 calc R U

loop_
_atom_site_aniso_label
_atom_site_aniso_U_11
_atom_site_aniso_U_22
_atom_site_aniso_U_33
_atom_site_aniso_U_23
_atom_site_aniso_U_13
_atom_site_aniso_U_12
O3 0.0217(6) 0.0224(6) 0.0193(6) 0.0035(5) 0.0064(5) 0.0055(5)
O5 0.0223(6) 0.0185(6) 0.0136(5) -0.0006(5) 0.0004(4) -0.0012(5)
O6 0.0272(7) 0.0200(6) 0.0192(6) 0.0005(5) 0.0025(5) -0.0021(5)
O4 0.0200(6) 0.0199(6) 0.0200(6) -0.0036(5) 0.0016(5) 0.0041(5)
O2 0.0159(5) 0.0180(6) 0.0157(5) 0.0039(4) 0.0016(4) 0.0036(4)
O10 0.0366(8) 0.0264(7) 0.0229(6) 0.0073(5) 0.0063(5) 0.0065(6)
O1 0.0185(6) 0.0251(7) 0.0191(6) 0.0078(5) 0.0055(5) 0.0042(5)
O8 0.0307(7) 0.0255(7) 0.0339(7) 0.0022(6) 0.0061(6) -0.0042(6)
O7 0.0262(7) 0.0296(8) 0.0371(7) -0.0096(6) -0.0060(6) -0.0045(6)
O9 0.0516(9) 0.0408(9) 0.0274(7) -0.0153(7) 0.0139(7) -0.0083(7)
C13 0.0188(8) 0.0158(8) 0.0137(7) 0.0001(6) 0.0001(6) 0.0006(6)
C1 0.0165(8) 0.0144(8) 0.0156(7) 0.0002(6) 0.0004(6) -0.0001(6)
C2 0.0157(7) 0.0170(8) 0.0190(8) 0.0000(6) 0.0016(6) 0.0004(6)
C7 0.0170(8) 0.0163(8) 0.0162(7) 0.0009(6) 0.0018(6) -0.0003(6)
N2 0.0198(7) 0.0220(8) 0.0278(8) -0.0012(6) -0.0042(6) 0.0014(6)
C16 0.0152(7) 0.0156(8) 0.0180(7) -0.0008(6) -0.0004(6) 0.0011(6)
N1 0.0264(8) 0.0251(8) 0.0157(7) -0.0005(6) -0.0017(6) 0.0044(6)
C25 0.0176(8) 0.0178(8) 0.0154(7) 0.0006(6) -0.0034(6) 0.0039(6)
C4 0.0304(9) 0.0151(8) 0.0129(7) 0.0012(6) 0.0038(6) -0.0061(7)
C8 0.0151(7) 0.0136(8) 0.0168(7) -0.0002(6) -0.0013(6) 0.0014(6)
C10 0.0162(7) 0.0135(8) 0.0139(7) 0.0005(6) -0.0029(6) -0.0001(6)
C18 0.0192(8) 0.0260(10) 0.0220(8) -0.0025(7) 0.0013(6) 0.0047(7)
C15 0.0197(8) 0.0209(9) 0.0191(8) 0.0018(7) -0.0026(6) 0.0052(7)
C5 0.0187(8) 0.0308(10) 0.0207(8) -0.0004(7) 0.0014(7) -0.0044(8)
C11 0.0164(7) 0.0145(8) 0.0145(7) 0.0000(6) -0.0015(6) 0.0005(6)
C12 0.0179(8) 0.0148(8) 0.0165(7) -0.0012(6) 0.0008(6) 0.0005(6)
C26 0.0185(8) 0.0191(9) 0.0176(7) 0.0016(7) -0.0027(6) 0.0036(6)
C9 0.0248(9) 0.0211(9) 0.0173(8) 0.0036(7) 0.0049(6) -0.0011(7)
C3 0.0161(8) 0.0155(8) 0.0193(7) 0.0002(6) -0.0017(6) 0.0006(6)
C27 0.0199(8) 0.0240(9) 0.0148(7) -0.0003(7) -0.0030(6) 0.0061(7)
C17 0.0281(9) 0.0242(10) 0.0244(9) 0.0005(7) 0.0039(7) 0.0113(8)
C30 0.0169(8) 0.0200(8) 0.0151(7) 0.0010(6) -0.0023(6) 0.0042(6)
C6 0.0190(8) 0.0172(8) 0.0157(7) 0.0039(6) -0.0011(6) 0.0000(6)
C23 0.0178(8) 0.0254(10) 0.0322(9) -0.0086(8) 0.0015(7) 0.0002(7)
C28 0.0209(8) 0.0222(9) 0.0188(8) -0.0040(7) -0.0055(6) 0.0051(7)
C29 0.0165(8) 0.0205(9) 0.0218(8) 0.0016(7) -0.0053(6) 0.0006(7)
C24 0.0168(8) 0.0171(8) 0.0156(7) 0.0013(6) -0.0005(6) 0.0046(6)
C19 0.0382(11) 0.0325(11) 0.0253(9) 0.0018(8) 0.0104(8) 0.0146(9)
C22 0.0236(9) 0.0424(12) 0.0292(10) -0.0174(9) 0.0072(7) -0.0026(8)
C21 0.0216(9) 0.0492(13) 0.0216(9) 0.0012(9) 0.0031(7) -0.0013(9)
C20 0.0364(11) 0.0390(12) 0.0315(10) 0.0101(9) 0.0108(8) 0.0129(9)
C14 0.0243(9) 0.0180(8) 0.0170(7) 0.0038(7) 0.0010(6) 0.0045(7)

loop_
_atom_type_symbol
_atom_type_description
_atom_type_scat_dispersion_real
_atom_type_scat_dispersion_imag
_atom_type_scat_source
C C 0.0033 0.0016 'International Tables Vol C Tables 4.2.6.8 and 6.1.1.4'
H H 0.0000 0.0000 'International Tables Vol C Tables 4.2.6.8 and 6.1.1.4'
N N 0.0061 0.0033 'International Tables Vol C Tables 4.2.6.8 and 6.1.1.4'
O O 0.0106 0.0060 'International Tables Vol C Tables 4.2.6.8 and 6.1.1.4'

loop_
_geom_angle_atom_site_label_1
_geom_angle_atom_site_label_2
_geom_angle_atom_site_label_3
_geom_angle
C24 O5 C13 116.12(13)
C17 O4 C16 114.85(13)
C10 O2 C8 118.42(12)
C7 O1 C9 116.60(13)
O5 C13 C11 104.88(13)
O5 C13 C14 109.79(13)
C11 C13 C14 113.19(13)
O5 C13 H13 109.6
C11 C13 H13 109.6
C14 C13 H13 109.6
C8 C1 C2 119.52(15)
C8 C1 C12 118.85(14)
C2 C1 C12 121.58(14)
C3 C2 C1 119.50(15)
C3 C2 H2 120.2
C1 C2 H2 120.2
O1 C7 C6 126.37(15)
O1 C7 C8 115.40(14)
C6 C7 C8 118.22(14)
O8 N2 O7 124.49(16)
O8 N2 C29 118.12(15)
O7 N2 C29 117.38(15)
O4 C16 C10 104.22(12)
O4 C16 C15 112.22(14)
C10 C16 C15 110.80(13)
O4 C16 H16 109.8
C10 C16 H16 109.8
C15 C16 H16 109.8
O10 N1 O9 124.16(15)
O10 N1 C27 117.90(15)
O9 N1 C27 117.93(16)
C30 C25 C26 120.68(15)
C30 C25 C24 121.83(15)
C26 C25 C24 117.43(15)
C5 C4 C3 178.6(2)
O2 C8 C1 123.18(14)
O2 C8 C7 115.26(14)
C1 C8 C7 121.56(15)
C11 C10 O2 123.72(14)
C11 C10 C16 125.19(14)
O2 C10 C16 111.03(13)
C19 C18 C23 118.22(17)
C19 C18 C17 122.27(16)
C23 C18 C17 119.50(17)
C16 C15 C14 110.31(14)
C16 C15 H15A 109.6
C14 C15 H15A 109.6
C16 C15 H15B 109.6
C14 C15 H15B 109.6
H15A C15 H15B 108.1
C4 C5 H5 180.0
C10 C11 C12 120.97(15)
C10 C11 C13 120.97(14)
C12 C11 C13 118.05(14)
O3 C12 C11 122.05(15)
O3 C12 C1 123.34(15)
C11 C12 C1 114.59(14)
C27 C26 C25 117.95(16)
C27 C26 H26 121.0
C25 C26 H26 121.0
O1 C9 H9A 109.5
O1 C9 H9B 109.5
H9A C9 H9B 109.5
O1 C9 H9C 109.5
H9A C9 H9C 109.5
H9B C9 H9C 109.5
C2 C3 C6 120.31(15)
C2 C3 C4 119.90(15)
C6 C3 C4 119.79(14)
C28 C27 C26 123.26(16)
C28 C27 N1 118.48(15)
C26 C27 N1 118.25(16)
O4 C17 C18 112.94(14)
O4 C17 H17A 109.0
C18 C17 H17A 109.0
O4 C17 H17B 109.0
C18 C17 H17B 109.0
H17A C17 H17B 107.8
C29 C30 C25 118.51(15)
C29 C30 H30 120.7
C25 C30 H30 120.7
C7 C6 C3 120.87(15)
C7 C6 H6 119.6
C3 C6 H6 119.6
C18 C23 C22 120.66(19)
C18 C23 H23 119.7
C22 C23 H23 119.7
C29 C28 C27 116.82(16)
C29 C28 H28 121.6
C27 C28 H28 121.6
C28 C29 C30 122.75(16)
C28 C29 N2 118.81(15)
C30 C29 N2 118.43(15)
O6 C24 O5 125.22(15)
O6 C24 C25 123.91(15)
O5 C24 C25 110.85(14)
C20 C19 C18 120.53(18)
C20 C19 H19 119.7
C18 C19 H19 119.7
C21 C22 C23 120.53(18)
C21 C22 H22 119.7
C23 C22 H22 119.7
C22 C21 C20 119.05(18)
C22 C21 H21 120.5
C20 C21 H21 120.5
C21 C20 C19 121.0(2)
C21 C20 H20 119.5
C19 C20 H20 119.5
C13 C14 C15 110.98(14)
C13 C14 H14A 109.4
C15 C14 H14A 109.4
C13 C14 H14B 109.4
C15 C14 H14B 109.4
H14A C14 H14B 108.0

loop_
_geom_bond_atom_site_label_1
_geom_bond_atom_site_label_2
_geom_bond_distance
O3 C12 1.232(2)
O5 C24 1.339(2)
O5 C13 1.4681(19)
O6 C24 1.206(2)
O4 C17 1.429(2)
O4 C16 1.436(2)
O2 C10 1.3528(19)
O2 C8 1.368(2)
O10 N1 1.221(2)
O1 C7 1.359(2)
O1 C9 1.4285(19)
O8 N2 1.224(2)
O7 N2 1.227(2)
O9 N1 1.226(2)
C13 C11 1.499(2)
C13 C14 1.518(2)
C13 H13 0.9800
C1 C8 1.388(2)
C1 C2 1.401(2)
C1 C12 1.472(2)
C2 C3 1.386(2)
C2 H2 0.9300
C7 C6 1.378(2)
C7 C8 1.409(2)
N2 C29 1.471(2)
C16 C10 1.504(2)
C16 C15 1.519(2)
C16 H16 0.9800
N1 C27 1.470(2)
C25 C30 1.391(2)
C25 C26 1.395(2)
C25 C24 1.494(2)
C4 C5 1.136(3)
C4 C3 1.468(2)
C10 C11 1.345(2)
C18 C19 1.390(3)
C18 C23 1.390(2)
C18 C17 1.509(2)
C15 C14 1.528(2)
C15 H15A 0.9700
C15 H15B 0.9700
C5 H5 0.9300
C11 C12 1.461(2)
C26 C27 1.383(2)
C26 H26 0.9300
C9 H9A 0.9600
C9 H9B 0.9600
C9 H9C 0.9600
C3 C6 1.409(2)
C27 C28 1.381(3)
C17 H17A 0.9700
C17 H17B 0.9700
C30 C29 1.384(2)
C30 H30 0.9300
C6 H6 0.9300
C23 C22 1.393(3)
C23 H23 0.9300
C28 C29 1.381(2)
C28 H28 0.9300
C19 C20 1.384(3)
C19 H19 0.9300
C22 C21 1.374(3)
C22 H22 0.9300
C21 C20 1.378(3)
C21 H21 0.9300
C20 H20 0.9300
C14 H14A 0.9700
C14 H14B 0.9700

loop_
_geom_torsion_atom_site_label_1
_geom_torsion_atom_site_label_2
_geom_torsion_atom_site_label_3
_geom_torsion_atom_site_label_4
_geom_torsion
C24 O5 C13 C11 143.88(14)
C24 O5 C13 C14 -94.20(16)
C8 C1 C2 C3 0.1(2)
C12 C1 C2 C3 -177.36(15)
C9 O1 C7 C6 6.3(2)
C9 O1 C7 C8 -173.63(15)
C17 O4 C16 C10 155.44(13)
C17 O4 C16 C15 -84.62(17)
C10 O2 C8 C1 4.7(2)
C10 O2 C8 C7 -175.10(14)
C2 C1 C8 O2 -179.18(15)
C12 C1 C8 O2 -1.6(2)
C2 C1 C8 C7 0.6(2)
C12 C1 C8 C7 178.18(15)
O1 C7 C8 O2 -1.4(2)
C6 C7 C8 O2 178.62(14)
O1 C7 C8 C1 178.72(15)
C6 C7 C8 C1 -1.2(2)
C8 O2 C10 C11 -2.9(2)
C8 O2 C10 C16 174.40(13)
O4 C16 C10 C11 104.28(17)
C15 C16 C10 C11 -16.6(2)
O4 C16 C10 O2 -72.94(16)
C15 C16 C10 O2 166.17(13)
O4 C16 C15 C14 -69.59(17)
C10 C16 C15 C14 46.45(19)
O2 C10 C11 C12 -2.0(2)
C16 C10 C11 C12 -178.90(15)
O2 C10 C11 C13 176.65(14)
C16 C10 C11 C13 -0.2(2)
O5 C13 C11 C10 105.69(17)
C14 C13 C11 C10 -14.0(2)
O5 C13 C11 C12 -75.60(17)
C14 C13 C11 C12 164.73(14)
C10 C11 C12 O3 -176.44(16)
C13 C11 C12 O3 4.8(2)
C10 C11 C12 C1 4.8(2)
C13 C11 C12 C1 -173.88(14)
C8 C1 C12 O3 178.27(15)
C2 C1 C12 O3 -4.2(3)
C8 C1 C12 C11 -3.0(2)
C2 C1 C12 C11 174.47(15)
C30 C25 C26 C27 1.7(2)
C24 C25 C26 C27 -175.57(14)
C1 C2 C3 C6 -0.3(2)
C1 C2 C3 C4 -179.75(15)
C25 C26 C27 C28 -1.1(2)
C25 C26 C27 N1 177.40(14)
O10 N1 C27 C28 -167.37(15)
O9 N1 C27 C28 14.1(2)
O10 N1 C27 C26 14.0(2)
O9 N1 C27 C26 -164.50(16)
C16 O4 C17 C18 -102.69(17)
C19 C18 C17 O4 35.2(3)
C23 C18 C17 O4 -146.19(16)
C26 C25 C30 C29 -1.4(2)
C24 C25 C30 C29 175.72(15)
O1 C7 C6 C3 -178.88(16)
C8 C7 C6 C3 1.0(2)
C2 C3 C6 C7 -0.3(3)
C4 C3 C6 C7 179.15(16)
C19 C18 C23 C22 0.4(3)
C17 C18 C23 C22 -178.21(17)
C26 C27 C28 C29 0.3(3)
N1 C27 C28 C29 -178.24(14)
C27 C28 C29 C30 0.0(2)
C27 C28 C29 N2 -179.11(15)
C25 C30 C29 C28 0.5(2)
C25 C30 C29 N2 179.67(14)
O8 N2 C29 C28 -174.12(15)
O7 N2 C29 C28 6.5(2)
O8 N2 C29 C30 6.7(2)
O7 N2 C29 C30 -172.71(15)
C13 O5 C24 O6 5.8(2)
C13 O5 C24 C25 -172.41(13)
C30 C25 C24 O6 174.33(16)
C26 C25 C24 O6 -8.5(2)
C30 C25 C24 O5 -7.5(2)
C26 C25 C24 O5 169.72(14)
C23 C18 C19 C20 -1.7(3)
C17 C18 C19 C20 176.91(19)
C18 C23 C22 C21 0.9(3)
C23 C22 C21 C20 -0.9(3)
C22 C21 C20 C19 -0.4(3)
C18 C19 C20 C21 1.7(3)
O5 C13 C14 C15 -72.26(16)
C11 C13 C14 C15 44.56(19)
C16 C15 C14 C13 -62.14(18)
